data_7713127
loop_
_publ_author_name
'Kong, Lingyu'
'Chou, Yajie'
'ALBALAT, Muriel'
'Jean, Marion'
'Vanthuyne, Nicolas'
'Nava, Paola'
'Humbel, St\'ephane'
'Clavier, Herv\'e'

_publ_section_title
;
 C2-Symmetric Atropisomeric N-Heterocyclic Carbene-Palladium(II)
 Complexes: Synthesis, Chiral Resolution and Application in
 enantioselective \a-Arylation of Amides
;
_journal_name_full 'Dalton Transactions'
_journal_paper_doi 10.1039/D3DT01182H
_journal_year 2023
_chemical_absolute_configuration unk
_chemical_formula_moiety 'C32 H29 Cl N2 Pd'
_chemical_formula_sum 'C32 H29 Cl N2 Pd'
_chemical_formula_weight 583.42
_space_group_crystal_system orthorhombic
_space_group_IT_number 33
_space_group_name_Hall 'P 2c -2n'
_space_group_name_H-M_alt 'P n a 21'
_atom_sites_solution_hydrogens mixed
_atom_sites_solution_primary dual
_audit_creation_date 2018-01-29
_audit_creation_method
;
Olex2 1.2
(compiled 2017.08.10 svn.r3461 for OlexSys, GUI svn.r5381)
;
_audit_update_record
;
2023-03-20 deposited with the CCDC.	2023-05-08 downloaded from the CCDC.
;
_cell_angle_alpha 90
_cell_angle_beta 90
_cell_angle_gamma 90
_cell_formula_units_Z 4
_cell_length_a 18.4645(5)
_cell_length_b 10.3454(3)
_cell_length_c 14.2625(4)
_cell_measurement_reflns_used 9262
_cell_measurement_temperature 293
_cell_measurement_theta_max 26.2030
_cell_measurement_theta_min 3.6140
_cell_volume 2724.46(13)
_computing_cell_refinement 'CrysAlisPro 1.171.39.18b (Rigaku OD, 2015)'
_computing_data_collection 'CrysAlisPro 1.171.39.18b (Rigaku OD, 2015)'
_computing_data_reduction 'CrysAlisPro 1.171.39.18b (Rigaku OD, 2015)'
_computing_molecular_graphics 'Olex2 (Dolomanov et al., 2009)'
_computing_publication_material 'Olex2 (Dolomanov et al., 2009)'
_computing_structure_refinement 'ShelXL (Sheldrick, 2015)'
_computing_structure_solution 'ShelXT (Sheldrick, 2015)'
_diffrn_ambient_temperature 293
_diffrn_detector 'CCD plate'
_diffrn_detector_area_resol_mean 5.3048
_diffrn_detector_type AtlasS2
_diffrn_measured_fraction_theta_full 0.994
_diffrn_measured_fraction_theta_max 0.916
_diffrn_measurement_details
;
List of Runs (angles in degrees, time in seconds):

  # Type    Start    End  Width  t~exp~   \w     \q     \k     \f   Frames
#--------------------------------------------------------------------------
  1  \w    -20.00  82.00   1.00   15.00    --    8.41  57.00-120.00  102
  2  \w    -24.00  85.00   1.00   15.00    --    8.41  77.00 -30.00  109
  3  \w    -20.00  49.00   1.00   15.00    --    8.41 -99.00  60.00   69
  4  \w    -64.00 -39.00   1.00   15.00    --    8.41 -57.00 -90.00   25
  5  \w    -20.00  49.00   1.00   15.00    --    8.41 -99.00-150.00   69
;
_diffrn_measurement_device 'four-circle diffractometer'
_diffrn_measurement_device_type 'SuperNova, Dual, Cu at home/near, AtlasS2'
_diffrn_measurement_method '\w scans'
_diffrn_orient_matrix_type 'CrysAlisPro convention (1999,Acta A55,543-557)'
_diffrn_orient_matrix_UB_11 0.0112909000
_diffrn_orient_matrix_UB_12 -0.0368694000
_diffrn_orient_matrix_UB_13 0.0392954000
_diffrn_orient_matrix_UB_21 0.0088336000
_diffrn_orient_matrix_UB_22 -0.0522672000
_diffrn_orient_matrix_UB_23 -0.0300825000
_diffrn_orient_matrix_UB_31 0.0356309000
_diffrn_orient_matrix_UB_32 0.0246970000
_diffrn_orient_matrix_UB_33 -0.0049924000
_diffrn_radiation_monochromator mirror
_diffrn_radiation_probe x-ray
_diffrn_radiation_type MoK\a
_diffrn_radiation_wavelength 0.71073
_diffrn_reflns_av_R_equivalents 0.0356
_diffrn_reflns_av_unetI/netI 0.0347
_diffrn_reflns_Laue_measured_fraction_full 0.994
_diffrn_reflns_Laue_measured_fraction_max 0.916
_diffrn_reflns_limit_h_max 22
_diffrn_reflns_limit_h_min -23
_diffrn_reflns_limit_k_max 13
_diffrn_reflns_limit_k_min -13
_diffrn_reflns_limit_l_max 19
_diffrn_reflns_limit_l_min -19
_diffrn_reflns_number 25700
_diffrn_reflns_point_group_measured_fraction_full 0.995
_diffrn_reflns_point_group_measured_fraction_max 0.917
_diffrn_reflns_theta_full 25.242
_diffrn_reflns_theta_max 28.604
_diffrn_reflns_theta_min 3.284
_diffrn_source 'micro-focus sealed X-ray tube'
_diffrn_source_type 'SuperNova (Mo) X-ray Source'
_exptl_absorpt_coefficient_mu 0.802
_exptl_absorpt_correction_T_max 1.00000
_exptl_absorpt_correction_T_min 0.72944
_exptl_absorpt_correction_type multi-scan
_exptl_absorpt_process_details
;
CrysAlisPro 1.171.39.18b (Rigaku Oxford Diffraction, 2015)
Empirical absorption correction using spherical harmonics,
 implemented in SCALE3 ABSPACK scaling algorithm.
;
_exptl_crystal_colour colourless
_exptl_crystal_colour_primary colourless
_exptl_crystal_density_diffrn 1.422
_exptl_crystal_description plate
_exptl_crystal_F_000 1192
_exptl_crystal_size_max 0.26
_exptl_crystal_size_mid 0.12
_exptl_crystal_size_min 0.04
_refine_diff_density_max 1.940
_refine_diff_density_min -1.004
_refine_diff_density_rms 0.124
_refine_ls_abs_structure_details
;
 Refined as an inversion twin.
;
_refine_ls_abs_structure_Flack 0.19(7)
_refine_ls_extinction_method none
_refine_ls_goodness_of_fit_ref 1.075
_refine_ls_hydrogen_treatment constr
_refine_ls_matrix_type full
_refine_ls_number_parameters 328
_refine_ls_number_reflns 6064
_refine_ls_number_restraints 1
_refine_ls_restrained_S_all 1.075
_refine_ls_R_factor_all 0.0715
_refine_ls_R_factor_gt 0.0592
_refine_ls_shift/su_max 0.000
_refine_ls_shift/su_mean 0.000
_refine_ls_structure_factor_coef Fsqd
_refine_ls_weighting_details 'w=1/[\s^2^(Fo^2^)+(0.1231P)^2^+1.4530P] where P=(Fo^2^+2Fc^2^)/3'
_refine_ls_weighting_scheme calc
_refine_ls_wR_factor_gt 0.1676
_refine_ls_wR_factor_ref 0.1795
_reflns_Friedel_coverage 0.928
_reflns_Friedel_fraction_full 0.997
_reflns_Friedel_fraction_max 0.918
_reflns_number_gt 5176
_reflns_number_total 6064
_reflns_threshold_expression 'I > 2\s(I)'
_cod_data_source_file d3dt01182h2.cif
_cod_data_source_block lk2087b
_cod_database_code 7713127
_shelx_shelxl_version_number 2016/4
_shelx_space_group_comment
;
The symmetry employed for this shelxl refinement is uniquely defined
by the following loop, which should always be used as a source of
symmetry information in preference to the above space-group names.
They are only intended as comments.
;
_shelx_estimated_absorpt_t_max 0.969
_shelx_estimated_absorpt_t_min 0.819
_reflns_odcompleteness_completeness 99.51
_reflns_odcompleteness_iscentric 1
_reflns_odcompleteness_theta 24.66
_olex2_refinement_description
;
1. Twinned data refinement
 Scales: 0.81(7)
 0.19(7)
2. Fixed Uiso
 At 1.2 times of:
  All C(H) groups, All C(H,H) groups
 At 1.5 times of:
  All C(H,H,H) groups
3.a Riding coordinates:
 C30(H30A,H30B), C31(H31), C32(H32A,H32B)
3.b Aromatic/amide H refined with riding coordinates:
 C7(H7), C8(H8), C9(H9), C10(H10), C13(H13), C14(H14), C15(H15), C16(H16),
 C17(H17), C19(H19), C20(H20), C21(H21), C22(H22), C25(H25), C26(H26), C27(H27),
  C28(H28), C29(H29)
3.c Idealised Me refined as rotating group:
 C4(H4A,H4B,H4C), C5(H5A,H5B,H5C)
;
_olex2_submission_special_instructions 'No special instructions were received'
_oxdiff_exptl_absorpt_empirical_details
;
Empirical correction (ABSPACK) includes:
- Absorption correction using spherical harmonics
- Frame scaling
;
_oxdiff_exptl_absorpt_empirical_full_max 1.650
_oxdiff_exptl_absorpt_empirical_full_min 0.788

loop_
_space_group_symop_operation_xyz
'x, y, z'
'-x, -y, z+1/2'
'x+1/2, -y+1/2, z'
'-x+1/2, y+1/2, z+1/2'

loop_
_atom_site_label
_atom_site_type_symbol
_atom_site_fract_x
_atom_site_fract_y
_atom_site_fract_z
_atom_site_U_iso_or_equiv
_atom_site_adp_type
_atom_site_occupancy
_atom_site_site_symmetry_order
_atom_site_calc_flag
_atom_site_refinement_flags_posn
_atom_site_refinement_flags_adp
_atom_site_refinement_flags_occupancy
_atom_site_disorder_assembly
_atom_site_disorder_group
Pd1 Pd 0.29863(3) 0.26542(5) 0.67141(8) 0.0414(2) Uani 1 1 d . . . . .
Cl1 Cl 0.34129(8) 0.41402(17) 0.79420(12) 0.0292(4) Uani 1 1 d . . . . .
N1 N 0.1863(4) 0.4450(7) 0.5804(5) 0.0354(14) Uani 1 1 d . . . . .
N2 N 0.2930(3) 0.4990(7) 0.5383(5) 0.0327(14) Uani 1 1 d . . . . .
C1 C 0.2573(4) 0.4088(8) 0.5906(6) 0.0355(17) Uani 1 1 d . . . . .
C2 C 0.1786(4) 0.5543(8) 0.5272(6) 0.0386(17) Uani 1 1 d . . . . .
C3 C 0.2457(5) 0.5891(9) 0.4989(6) 0.0413(19) Uani 1 1 d . . . . .
C4 C 0.1094(5) 0.6236(11) 0.5097(9) 0.056(2) Uani 1 1 d . . . . .
H4A H 0.075279 0.565620 0.481136 0.085 Uiso 1 1 calc GR . . . .
H4B H 0.117989 0.695421 0.468499 0.085 Uiso 1 1 calc GR . . . .
H4C H 0.090123 0.654589 0.568012 0.085 Uiso 1 1 calc GR . . . .
C5 C 0.2727(6) 0.7041(12) 0.4459(9) 0.060(3) Uani 1 1 d . . . . .
H5A H 0.307313 0.750006 0.483471 0.089 Uiso 1 1 calc GR . . . .
H5B H 0.232767 0.760053 0.431370 0.089 Uiso 1 1 calc GR . . . .
H5C H 0.295315 0.676059 0.388797 0.089 Uiso 1 1 calc GR . . . .
C6 C 0.1277(5) 0.3765(10) 0.6297(7) 0.042(2) Uani 1 1 d . . . . .
C7 C 0.1334(5) 0.3736(11) 0.7254(8) 0.048(2) Uani 1 1 d . . . . .
H7 H 0.172261 0.412515 0.755750 0.058 Uiso 1 1 calc R . . . .
C8 C 0.0781(6) 0.3093(13) 0.7771(9) 0.055(3) Uani 1 1 d . . . . .
H8 H 0.081007 0.301899 0.842021 0.066 Uiso 1 1 calc R . . . .
C9 C 0.0225(9) 0.2605(13) 0.7307(15) 0.077(5) Uani 1 1 d . . . . .
H9 H -0.014880 0.223778 0.765282 0.093 Uiso 1 1 calc R . . . .
C10 C 0.0161(7) 0.2604(11) 0.6319(12) 0.060(3) Uani 1 1 d . . . . .
H10 H -0.022484 0.220106 0.601837 0.072 Uiso 1 1 calc R . . . .
C11 C 0.0704(5) 0.3237(12) 0.5815(9) 0.053(3) Uani 1 1 d . . . . .
C12 C 0.0621(5) 0.3253(9) 0.4777(8) 0.049(2) Uani 1 1 d . . . . .
C13 C -0.0041(5) 0.3630(11) 0.4374(10) 0.061(3) Uani 1 1 d . . . . .
H13 H -0.042379 0.387471 0.475868 0.073 Uiso 1 1 calc R . . . .
C14 C -0.0127(6) 0.3641(12) 0.3405(9) 0.062(3) Uani 1 1 d . . . . .
H14 H -0.056727 0.390215 0.315176 0.074 Uiso 1 1 calc R . . . .
C15 C 0.0422(6) 0.3274(13) 0.2816(9) 0.068(3) Uani 1 1 d . . . . .
H15 H 0.035940 0.327344 0.216877 0.081 Uiso 1 1 calc R . . . .
C16 C 0.1082(6) 0.2901(13) 0.3221(9) 0.063(3) Uani 1 1 d . . . . .
H16 H 0.146681 0.265829 0.283862 0.076 Uiso 1 1 calc R . . . .
C17 C 0.1165(5) 0.2890(10) 0.4186(8) 0.051(2) Uani 1 1 d . . . . .
H17 H 0.160517 0.262686 0.443847 0.062 Uiso 1 1 calc R . . . .
C18 C 0.3710(4) 0.5057(8) 0.5255(6) 0.0367(16) Uani 1 1 d . . . . .
C19 C 0.4123(5) 0.5655(10) 0.5926(6) 0.046(2) Uani 1 1 d . . . . .
H19 H 0.390671 0.592261 0.648242 0.056 Uiso 1 1 calc R . . . .
C20 C 0.4840(6) 0.5863(11) 0.5794(8) 0.055(2) Uani 1 1 d . . . . .
H20 H 0.510681 0.628771 0.625399 0.066 Uiso 1 1 calc R . . . .
C21 C 0.5173(5) 0.5460(11) 0.5000(8) 0.058(3) Uani 1 1 d . . . . .
H21 H 0.566706 0.559179 0.491734 0.070 Uiso 1 1 calc R . . . .
C22 C 0.4757(5) 0.4830(9) 0.4291(7) 0.047(2) Uani 1 1 d . . . . .
H22 H 0.497918 0.457633 0.373595 0.056 Uiso 1 1 calc R . . . .
C23 C 0.4027(4) 0.4592(8) 0.4420(6) 0.0388(17) Uani 1 1 d . . . . .
C24 C 0.3614(5) 0.3871(9) 0.3678(6) 0.0430(19) Uani 1 1 d . . . . .
C25 C 0.3665(7) 0.4178(10) 0.2745(7) 0.055(2) Uani 1 1 d . . . . .
H25 H 0.390943 0.492748 0.257186 0.066 Uiso 1 1 calc R . . . .
C26 C 0.3367(7) 0.3416(14) 0.2059(8) 0.068(3) Uani 1 1 d . . . . .
H26 H 0.343133 0.361296 0.142854 0.082 Uiso 1 1 calc R . . . .
C27 C 0.2969(6) 0.2346(16) 0.2332(12) 0.073(5) Uani 1 1 d . . . . .
H27 H 0.274942 0.183496 0.187668 0.088 Uiso 1 1 calc R . . . .
C28 C 0.2893(6) 0.2026(13) 0.3258(9) 0.057(3) Uani 1 1 d . . . . .
H28 H 0.262061 0.131018 0.343455 0.069 Uiso 1 1 calc R . . . .
C29 C 0.3226(6) 0.2786(11) 0.3922(8) 0.051(2) Uani 1 1 d . . . . .
H29 H 0.318874 0.256051 0.455138 0.061 Uiso 1 1 calc R . . . .
C30 C 0.3297(9) 0.0856(13) 0.7377(9) 0.075(4) Uani 1 1 d . . . . .
H30A H 0.368675 0.060707 0.765456 0.090 Uiso 1 1 d R . . . .
H30B H 0.296525 0.124937 0.768906 0.090 Uiso 1 1 d R . . . .
C31 C 0.3205(10) 0.0645(13) 0.6484(10) 0.082(4) Uani 1 1 d . . . . .
H31 H 0.357297 0.021804 0.616451 0.098 Uiso 1 1 d R . . . .
C32 C 0.2613(11) 0.0995(12) 0.5985(12) 0.090(5) Uani 1 1 d . . . . .
H32A H 0.258222 0.082703 0.539575 0.108 Uiso 1 1 d R . . . .
H32B H 0.226442 0.139143 0.626395 0.108 Uiso 1 1 d R . . . .

loop_
_atom_site_aniso_label
_atom_site_aniso_U_11
_atom_site_aniso_U_22
_atom_site_aniso_U_33
_atom_site_aniso_U_23
_atom_site_aniso_U_13
_atom_site_aniso_U_12
Pd1 0.0368(3) 0.0380(3) 0.0493(4) 0.0075(5) 0.0046(4) 0.0022(2)
Cl1 0.0270(7) 0.0321(8) 0.0284(7) 0.0041(7) -0.0029(7) -0.0012(6)
N1 0.032(3) 0.036(4) 0.039(3) 0.000(3) 0.004(3) 0.000(3)
N2 0.029(3) 0.035(3) 0.034(3) 0.001(3) 0.001(2) -0.001(2)
C1 0.033(4) 0.035(4) 0.038(4) -0.002(3) 0.002(3) -0.002(3)
C2 0.034(4) 0.039(4) 0.043(4) -0.009(4) -0.004(3) 0.000(3)
C3 0.043(4) 0.043(5) 0.037(4) -0.004(3) -0.001(3) 0.001(4)
C4 0.047(5) 0.047(5) 0.075(7) 0.007(5) -0.007(5) 0.003(4)
C5 0.054(6) 0.060(6) 0.065(7) 0.018(5) -0.011(5) -0.010(5)
C6 0.026(4) 0.045(5) 0.055(5) 0.002(4) 0.004(4) 0.003(4)
C7 0.034(4) 0.052(6) 0.059(6) 0.005(5) 0.002(4) 0.001(4)
C8 0.051(6) 0.052(6) 0.063(7) 0.001(5) 0.016(5) 0.010(5)
C9 0.050(8) 0.068(9) 0.114(15) 0.012(8) 0.033(9) -0.005(6)
C10 0.029(5) 0.064(7) 0.086(9) 0.023(6) 0.006(5) -0.008(4)
C11 0.029(4) 0.051(6) 0.079(7) -0.024(5) 0.005(4) -0.005(4)
C12 0.037(4) 0.045(5) 0.064(6) -0.006(4) -0.008(4) -0.009(4)
C13 0.035(4) 0.056(6) 0.091(8) -0.005(6) -0.006(5) 0.004(4)
C14 0.042(5) 0.066(7) 0.078(7) 0.009(6) -0.020(5) -0.001(5)
C15 0.067(7) 0.071(8) 0.066(7) -0.003(6) -0.025(6) -0.011(6)
C16 0.044(5) 0.076(7) 0.069(7) -0.013(6) 0.000(5) 0.000(5)
C17 0.034(4) 0.053(5) 0.068(7) -0.016(5) -0.004(4) 0.003(4)
C18 0.029(3) 0.041(4) 0.039(4) -0.006(3) -0.003(3) 0.000(3)
C19 0.045(5) 0.053(5) 0.042(5) -0.007(4) 0.005(4) -0.002(4)
C20 0.048(5) 0.058(6) 0.059(6) -0.012(5) -0.008(4) -0.016(4)
C21 0.039(5) 0.054(6) 0.083(8) 0.002(5) 0.003(5) -0.013(4)
C22 0.043(4) 0.043(5) 0.054(5) -0.009(4) 0.009(4) 0.001(4)
C23 0.036(4) 0.035(4) 0.046(4) 0.002(3) 0.000(3) -0.003(3)
C24 0.036(4) 0.049(5) 0.044(5) -0.007(4) 0.005(4) 0.003(4)
C25 0.073(6) 0.048(5) 0.043(5) -0.004(4) -0.003(4) 0.006(5)
C26 0.069(7) 0.087(9) 0.049(5) -0.014(6) -0.004(5) 0.024(7)
C27 0.050(7) 0.100(12) 0.070(9) -0.043(8) -0.010(5) 0.008(6)
C28 0.046(5) 0.060(6) 0.067(7) -0.027(6) 0.007(4) -0.003(5)
C29 0.040(5) 0.063(6) 0.050(6) -0.014(5) 0.011(4) -0.005(5)
C30 0.106(11) 0.059(8) 0.059(7) 0.018(6) -0.012(7) 0.017(7)
C31 0.116(10) 0.051(6) 0.078(10) 0.007(6) 0.027(8) 0.008(7)
C32 0.137(14) 0.043(6) 0.089(10) 0.002(6) 0.022(10) -0.028(8)

loop_
_atom_type_symbol
_atom_type_description
_atom_type_scat_dispersion_real
_atom_type_scat_dispersion_imag
_atom_type_scat_source
C C 0.0033 0.0016 'International Tables Vol C Tables 4.2.6.8 and 6.1.1.4'
H H 0.0000 0.0000 'International Tables Vol C Tables 4.2.6.8 and 6.1.1.4'
Cl Cl 0.1484 0.1585 'International Tables Vol C Tables 4.2.6.8 and 6.1.1.4'
N N 0.0061 0.0033 'International Tables Vol C Tables 4.2.6.8 and 6.1.1.4'
Pd Pd -0.9988 1.0072 'International Tables Vol C Tables 4.2.6.8 and 6.1.1.4'

loop_
_geom_angle_atom_site_label_1
_geom_angle_atom_site_label_2
_geom_angle_atom_site_label_3
_geom_angle
_geom_angle_site_symmetry_1
_geom_angle_site_symmetry_3
_geom_angle_publ_flag
Cl1 Pd1 H30B 88.0 . . ?
Cl1 Pd1 H32B 149.5 . . ?
C1 Pd1 Cl1 93.9(2) . . ?
C1 Pd1 C30 167.7(5) . . ?
C1 Pd1 H30B 156.1 . . ?
C1 Pd1 C31 133.9(5) . . ?
C1 Pd1 C32 101.0(6) . . ?
C1 Pd1 H32B 92.6 . . ?
C30 Pd1 Cl1 98.1(4) . . ?
C30 Pd1 H30B 23.4 . . ?
C30 Pd1 H32B 75.7 . . ?
H30B Pd1 H32B 74.6 . . ?
C31 Pd1 Cl1 130.9(5) . . ?
C31 Pd1 C30 35.2(6) . . ?
C31 Pd1 H30B 53.8 . . ?
C31 Pd1 H32B 55.6 . . ?
C32 Pd1 Cl1 163.4(4) . . ?
C32 Pd1 C30 66.8(6) . . ?
C32 Pd1 H30B 75.4 . . ?
C32 Pd1 C31 37.0(6) . . ?
C32 Pd1 H32B 23.9 . . ?
C1 N1 C6 121.4(7) . . ?
C2 N1 C1 112.6(7) . . ?
C2 N1 C6 125.9(7) . . ?
C1 N2 C3 112.1(6) . . ?
C1 N2 C18 125.4(7) . . ?
C3 N2 C18 122.5(7) . . ?
N1 C1 Pd1 128.3(6) . . ?
N2 C1 Pd1 129.0(6) . . ?
N2 C1 N1 102.5(7) . . ?
N1 C2 C4 125.5(8) . . ?
C3 C2 N1 106.9(8) . . ?
C3 C2 C4 127.5(9) . . ?
N2 C3 C5 121.8(8) . . ?
C2 C3 N2 106.0(8) . . ?
C2 C3 C5 131.9(9) . . ?
C2 C4 H4A 109.5 . . ?
C2 C4 H4B 109.5 . . ?
C2 C4 H4C 109.5 . . ?
H4A C4 H4B 109.5 . . ?
H4A C4 H4C 109.5 . . ?
H4B C4 H4C 109.5 . . ?
C3 C5 H5A 109.5 . . ?
C3 C5 H5B 109.5 . . ?
C3 C5 H5C 109.5 . . ?
H5A C5 H5B 109.5 . . ?
H5A C5 H5C 109.5 . . ?
H5B C5 H5C 109.5 . . ?
C7 C6 N1 115.5(9) . . ?
C7 C6 C11 123.3(11) . . ?
C11 C6 N1 121.2(9) . . ?
C6 C7 H7 120.9 . . ?
C6 C7 C8 118.2(11) . . ?
C8 C7 H7 120.9 . . ?
C7 C8 H8 120.8 . . ?
C9 C8 C7 118.3(13) . . ?
C9 C8 H8 120.8 . . ?
C8 C9 H9 117.8 . . ?
C8 C9 C10 124.4(14) . . ?
C10 C9 H9 117.8 . . ?
C9 C10 H10 121.6 . . ?
C11 C10 C9 116.9(15) . . ?
C11 C10 H10 121.6 . . ?
C6 C11 C10 118.8(12) . . ?
C6 C11 C12 124.9(10) . . ?
C10 C11 C12 116.2(10) . . ?
C13 C12 C11 120.0(10) . . ?
C17 C12 C11 122.3(9) . . ?
C17 C12 C13 117.6(10) . . ?
C12 C13 H13 119.7 . . ?
C14 C13 C12 120.5(10) . . ?
C14 C13 H13 119.7 . . ?
C13 C14 H14 119.3 . . ?
C15 C14 C13 121.5(10) . . ?
C15 C14 H14 119.3 . . ?
C14 C15 H15 121.1 . . ?
C14 C15 C16 117.8(12) . . ?
C16 C15 H15 121.1 . . ?
C15 C16 H16 119.7 . . ?
C17 C16 C15 120.5(11) . . ?
C17 C16 H16 119.7 . . ?
C12 C17 C16 122.0(10) . . ?
C12 C17 H17 119.0 . . ?
C16 C17 H17 119.0 . . ?
C19 C18 N2 119.0(7) . . ?
C19 C18 C23 120.8(7) . . ?
C23 C18 N2 120.1(7) . . ?
C18 C19 H19 119.4 . . ?
C20 C19 C18 121.2(9) . . ?
C20 C19 H19 119.4 . . ?
C19 C20 H20 119.6 . . ?
C21 C20 C19 120.7(9) . . ?
C21 C20 H20 119.6 . . ?
C20 C21 H21 120.4 . . ?
C20 C21 C22 119.2(8) . . ?
C22 C21 H21 120.4 . . ?
C21 C22 H22 119.6 . . ?
C23 C22 C21 120.8(9) . . ?
C23 C22 H22 119.6 . . ?
C18 C23 C24 123.6(7) . . ?
C22 C23 C18 117.1(8) . . ?
C22 C23 C24 119.3(8) . . ?
C25 C24 C23 122.2(9) . . ?
C25 C24 C29 118.0(10) . . ?
C29 C24 C23 119.4(9) . . ?
C24 C25 H25 119.0 . . ?
C26 C25 C24 122.1(11) . . ?
C26 C25 H25 119.0 . . ?
C25 C26 H26 120.9 . . ?
C25 C26 C27 118.2(12) . . ?
C27 C26 H26 120.9 . . ?
C26 C27 H27 119.4 . . ?
C28 C27 C26 121.2(12) . . ?
C28 C27 H27 119.4 . . ?
C27 C28 H28 120.7 . . ?
C27 C28 C29 118.7(13) . . ?
C29 C28 H28 120.7 . . ?
C24 C29 C28 121.6(11) . . ?
C24 C29 H29 119.2 . . ?
C28 C29 H29 119.2 . . ?
Pd1 C30 H30A 132.9 . . ?
Pd1 C30 H30B 68.3 . . ?
H30A C30 H30B 120.0 . . ?
C31 C30 Pd1 71.5(8) . . ?
C31 C30 H30A 120.6 . . ?
C31 C30 H30B 119.4 . . ?
Pd1 C31 H31 132.4 . . ?
C30 C31 Pd1 73.3(9) . . ?
C30 C31 H31 117.6 . . ?
C30 C31 C32 125.1(16) . . ?
C32 C31 Pd1 70.7(8) . . ?
C32 C31 H31 117.4 . . ?
Pd1 C32 H32A 131.6 . . ?
Pd1 C32 H32B 68.3 . . ?
C31 C32 Pd1 72.3(9) . . ?
C31 C32 H32A 120.8 . . ?
C31 C32 H32B 119.2 . . ?
H32A C32 H32B 120.0 . . ?

loop_
_geom_bond_atom_site_label_1
_geom_bond_atom_site_label_2
_geom_bond_distance
_geom_bond_site_symmetry_2
_geom_bond_publ_flag
Pd1 Cl1 2.460(2) . ?
Pd1 C1 2.027(9) . ?
Pd1 C30 2.164(12) . ?
Pd1 H30B 2.0117 . ?
Pd1 C31 2.142(14) . ?
Pd1 C32 2.122(14) . ?
Pd1 H32B 1.9738 . ?
N1 C1 1.372(10) . ?
N1 C2 1.370(12) . ?
N1 C6 1.471(12) . ?
N2 C1 1.365(11) . ?
N2 C3 1.395(11) . ?
N2 C18 1.453(9) . ?
C2 C3 1.353(13) . ?
C2 C4 1.486(13) . ?
C3 C5 1.494(14) . ?
C4 H4A 0.9600 . ?
C4 H4B 0.9600 . ?
C4 H4C 0.9600 . ?
C5 H5A 0.9600 . ?
C5 H5B 0.9600 . ?
C5 H5C 0.9600 . ?
C6 C7 1.369(13) . ?
C6 C11 1.374(13) . ?
C7 H7 0.9300 . ?
C7 C8 1.425(16) . ?
C8 H8 0.9300 . ?
C8 C9 1.32(2) . ?
C9 H9 0.9300 . ?
C9 C10 1.41(2) . ?
C10 H10 0.9300 . ?
C10 C11 1.397(17) . ?
C11 C12 1.488(16) . ?
C12 C13 1.404(14) . ?
C12 C17 1.365(14) . ?
C13 H13 0.9300 . ?
C13 C14 1.392(18) . ?
C14 H14 0.9300 . ?
C14 C15 1.371(18) . ?
C15 H15 0.9300 . ?
C15 C16 1.403(17) . ?
C16 H16 0.9300 . ?
C16 C17 1.384(18) . ?
C17 H17 0.9300 . ?
C18 C19 1.372(12) . ?
C18 C23 1.412(12) . ?
C19 H19 0.9300 . ?
C19 C20 1.355(14) . ?
C20 H20 0.9300 . ?
C20 C21 1.355(15) . ?
C21 H21 0.9300 . ?
C21 C22 1.427(14) . ?
C22 H22 0.9300 . ?
C22 C23 1.382(12) . ?
C23 C24 1.502(12) . ?
C24 C25 1.372(14) . ?
C24 C29 1.376(15) . ?
C25 H25 0.9300 . ?
C25 C26 1.371(17) . ?
C26 H26 0.9300 . ?
C26 C27 1.38(2) . ?
C27 H27 0.9300 . ?
C27 C28 1.37(2) . ?
C28 H28 0.9300 . ?
C28 C29 1.377(16) . ?
C29 H29 0.9300 . ?
C30 H30A 0.8600 . ?
C30 H30B 0.8601 . ?
C30 C31 1.30(2) . ?
C31 H31 0.9299 . ?
C31 C32 1.35(2) . ?
C32 H32A 0.8600 . ?
C32 H32B 0.8600 . ?

loop_
_twin_individual_id
_twin_individual_mass_fraction_refined
1 0.81(7)
2 0.19(7)
